data_4314594
loop_
_publ_author_name
'Fei Cheng'
'Andrew L. Hector'
'William Levason'
'Gillian Reid'
'Michael Webster'
'Wenjian Zhang'

_publ_contact_author_address
;   School of Chemistry
    University of Southampton
    Southampton SO17 1BJ, UK
;
_publ_contact_author_email gr@soton.ac.uk
_publ_contact_author_fax '023 8059 3781'
_publ_contact_author_name 'Professor Gillian Reid'
_publ_contact_author_phone '023 8059 3609'
_publ_section_title
;
 Diphosphine and Diarsine Complexes of Germanium(II) Halides-Preparation,
 Spectroscopic, and Structural Studies
;
_journal_name_full 'Inorganic Chemistry'
_journal_page_first 752
_journal_page_last 760
_journal_paper_doi 10.1021/ic902068z
_journal_volume 49
_journal_year 2010
_chemical_formula_moiety 'C10 H16 Cl2 Ge P2'
_chemical_formula_sum 'C10 H16 Cl2 Ge P2'
_chemical_formula_weight 341.66
_chemical_name_systematic
; 
 Dichlorido(1,2-bis(dimethylphosphino)benzene)germanium(II) 
;
_space_group_IT_number 15
_symmetry_cell_setting monoclinic
_symmetry_Int_Tables_number 15
_symmetry_space_group_name_Hall '-C 2yc'
_symmetry_space_group_name_H-M 'C 1 2/c 1'
_atom_sites_solution_hydrogens geom
_atom_sites_solution_primary direct
_atom_sites_solution_secondary difmap
_audit_author_name 'Webster, M.'
_audit_creation_date 2007-11-02
_audit_creation_method 'SHELXL-97 + hand edit'
_cell_angle_alpha 90.00
_cell_angle_beta 109.928(10)
_cell_angle_gamma 90.00
_cell_formula_units_Z 8
_cell_length_a 28.542(4)
_cell_length_b 7.4696(10)
_cell_length_c 14.101(3)
_cell_measurement_reflns_used 18950
_cell_measurement_temperature 120(2)
_cell_measurement_theta_max 27.48
_cell_measurement_theta_min 2.91
_cell_volume 2826.3(8)
_computing_structure_refinement 'SHELXL-97 (Sheldrick, 1997)'
_computing_structure_solution 'SHELXS-97 (Sheldrick, 1997)'
_diffrn_ambient_temperature 120(2)
_diffrn_measured_fraction_theta_full 0.991
_diffrn_measured_fraction_theta_max 0.991
_diffrn_measurement_device_type 'Bruker-Nonius 95mm CCD camera on \k-goniostat'
_diffrn_measurement_method '\f & \w scans'
_diffrn_radiation_monochromator '10cm confocal mirrors'
_diffrn_radiation_source 'Bruker-Nonius FR591 rotating anode'
_diffrn_radiation_type MoK\a
_diffrn_radiation_wavelength 0.71073
_diffrn_reflns_av_R_equivalents 0.0733
_diffrn_reflns_av_sigmaI/netI 0.0552
_diffrn_reflns_limit_h_max 36
_diffrn_reflns_limit_h_min -36
_diffrn_reflns_limit_k_max 9
_diffrn_reflns_limit_k_min -9
_diffrn_reflns_limit_l_max 18
_diffrn_reflns_limit_l_min -17
_diffrn_reflns_number 15378
_diffrn_reflns_theta_full 27.52
_diffrn_reflns_theta_max 27.52
_diffrn_reflns_theta_min 3.51
_diffrn_standards_decay_% 0
_diffrn_standards_number 0
_exptl_absorpt_coefficient_mu 2.740
_exptl_absorpt_correction_T_max 1.0000
_exptl_absorpt_correction_T_min 0.7962
_exptl_absorpt_correction_type multi-scan
_exptl_absorpt_process_details 'G.M. Sheldrick, (2007). SADABS. Version 2007/2. Bruker AXS Inc.'
_exptl_crystal_colour colourless
_exptl_crystal_density_diffrn 1.606
_exptl_crystal_density_method 'not measured'
_exptl_crystal_description block
_exptl_crystal_F_000 1376
_exptl_crystal_size_max 0.07
_exptl_crystal_size_mid 0.03
_exptl_crystal_size_min 0.02
_refine_diff_density_max 0.710
_refine_diff_density_min -0.511
_refine_diff_density_rms 0.134
_refine_ls_extinction_method none
_refine_ls_goodness_of_fit_ref 1.132
_refine_ls_hydrogen_treatment constr
_refine_ls_matrix_type full
_refine_ls_number_parameters 140
_refine_ls_number_reflns 3243
_refine_ls_number_restraints 0
_refine_ls_restrained_S_all 1.132
_refine_ls_R_factor_all 0.0683
_refine_ls_R_factor_gt 0.0461
_refine_ls_shift/su_max 0.001
_refine_ls_shift/su_mean 0.000
_refine_ls_structure_factor_coef Fsqd
_refine_ls_weighting_details 'w=1/[\s^2^(Fo^2^)+(0.0000P)^2^+23.7787P] where P=(Fo^2^+2Fc^2^)/3'
_refine_ls_weighting_scheme calc
_refine_ls_wR_factor_gt 0.0921
_refine_ls_wR_factor_ref 0.1036
_reflns_number_gt 2622
_reflns_number_total 3243
_reflns_threshold_expression I>2sigma(I)
_cod_data_source_file ic902068z_si_001_01.cif
_cod_data_source_block 07wz023
_cod_original_sg_symbol_H-M 'C 2/c'
_cod_database_code 4314594

loop_
_symmetry_equiv_pos_as_xyz
'x, y, z'
'-x, y, -z+1/2'
'x+1/2, y+1/2, z'
'-x+1/2, y+1/2, -z+1/2'
'-x, -y, -z'
'x, -y, z-1/2'
'-x+1/2, -y+1/2, -z'
'x+1/2, -y+1/2, z-1/2'

loop_
_atom_site_label
_atom_site_type_symbol
_atom_site_fract_x
_atom_site_fract_y
_atom_site_fract_z
_atom_site_U_iso_or_equiv
_atom_site_adp_type
_atom_site_occupancy
_atom_site_symmetry_multiplicity
_atom_site_calc_flag
_atom_site_refinement_flags
_atom_site_disorder_assembly
_atom_site_disorder_group
Ge1 Ge 0.443234(15) 0.62069(6) 0.78156(3) 0.01696(13) Uani 1 1 d . . .
Cl1 Cl 0.51293(4) 0.79531(14) 0.90136(8) 0.0227(2) Uani 1 1 d . . .
Cl2 Cl 0.35249(4) 0.49508(14) 0.66867(7) 0.0204(2) Uani 1 1 d . . .
P1 P 0.40173(4) 0.61671(14) 0.90933(8) 0.0159(2) Uani 1 1 d . . .
P2 P 0.39654(4) 0.90029(14) 0.74010(8) 0.0167(2) Uani 1 1 d . . .
C1 C 0.37497(16) 0.4032(6) 0.9235(3) 0.0212(9) Uani 1 1 d . . .
H1A H 0.3593 0.4130 0.9753 0.032 Uiso 1 1 calc R . .
H1B H 0.4013 0.3122 0.9436 0.032 Uiso 1 1 calc R . .
H1C H 0.3498 0.3688 0.8591 0.032 Uiso 1 1 calc R . .
C2 C 0.43920(15) 0.6825(6) 1.0358(3) 0.0205(9) Uani 1 1 d . . .
H2A H 0.4518 0.8044 1.0347 0.031 Uiso 1 1 calc R . .
H2B H 0.4673 0.5999 1.0620 0.031 Uiso 1 1 calc R . .
H2C H 0.4188 0.6791 1.0794 0.031 Uiso 1 1 calc R . .
C3 C 0.34999(14) 0.7733(5) 0.8708(3) 0.0166(8) Uani 1 1 d . . .
C4 C 0.31262(14) 0.7699(6) 0.9141(3) 0.0194(8) Uani 1 1 d . . .
H4 H 0.3140 0.6847 0.9650 0.023 Uiso 1 1 calc R . .
C5 C 0.27364(15) 0.8905(6) 0.8830(3) 0.0224(9) Uani 1 1 d . . .
H5 H 0.2479 0.8856 0.9113 0.027 Uiso 1 1 calc R . .
C6 C 0.27188(15) 1.0189(6) 0.8105(3) 0.0225(9) Uani 1 1 d . . .
H6 H 0.2453 1.1028 0.7904 0.027 Uiso 1 1 calc R . .
C7 C 0.30903(15) 1.0245(6) 0.7675(3) 0.0221(9) Uani 1 1 d . . .
H7 H 0.3078 1.1123 0.7179 0.027 Uiso 1 1 calc R . .
C8 C 0.34792(14) 0.9022(6) 0.7968(3) 0.0180(8) Uani 1 1 d . . .
C9 C 0.43268(16) 1.1025(6) 0.7836(3) 0.0234(9) Uani 1 1 d . . .
H9A H 0.4594 1.1091 0.7547 0.035 Uiso 1 1 calc R . .
H9B H 0.4473 1.1005 0.8574 0.035 Uiso 1 1 calc R . .
H9C H 0.4109 1.2073 0.7623 0.035 Uiso 1 1 calc R . .
C10 C 0.36473(16) 0.9391(6) 0.6069(3) 0.0245(9) Uani 1 1 d . . .
H10A H 0.3487 1.0568 0.5973 0.037 Uiso 1 1 calc R . .
H10B H 0.3394 0.8462 0.5799 0.037 Uiso 1 1 calc R . .
H10C H 0.3889 0.9352 0.5715 0.037 Uiso 1 1 calc R . .

loop_
_atom_site_aniso_label
_atom_site_aniso_U_11
_atom_site_aniso_U_22
_atom_site_aniso_U_33
_atom_site_aniso_U_23
_atom_site_aniso_U_13
_atom_site_aniso_U_12
Ge1 0.0189(2) 0.0150(2) 0.0186(2) 0.00032(17) 0.00849(16) 0.00177(17)
Cl1 0.0213(5) 0.0209(5) 0.0239(5) -0.0006(4) 0.0052(4) -0.0008(4)
Cl2 0.0208(4) 0.0206(5) 0.0204(5) -0.0009(4) 0.0079(4) -0.0013(4)
P1 0.0182(5) 0.0142(5) 0.0154(5) 0.0003(4) 0.0061(4) 0.0007(4)
P2 0.0193(5) 0.0150(5) 0.0170(5) 0.0016(4) 0.0078(4) 0.0014(4)
C1 0.028(2) 0.016(2) 0.022(2) 0.0029(17) 0.0124(17) -0.0015(17)
C2 0.023(2) 0.021(2) 0.017(2) -0.0016(16) 0.0055(16) 0.0001(17)
C3 0.0161(18) 0.015(2) 0.0171(19) -0.0019(16) 0.0030(15) 0.0024(15)
C4 0.0198(19) 0.023(2) 0.0154(19) 0.0002(17) 0.0061(15) 0.0012(17)
C5 0.0215(19) 0.027(2) 0.021(2) -0.0053(18) 0.0105(16) -0.0007(18)
C6 0.0206(19) 0.020(2) 0.028(2) -0.0027(18) 0.0093(17) 0.0047(17)
C7 0.024(2) 0.017(2) 0.022(2) 0.0030(17) 0.0042(17) 0.0010(17)
C8 0.0194(18) 0.020(2) 0.0147(18) -0.0018(16) 0.0064(15) -0.0001(16)
C9 0.026(2) 0.015(2) 0.031(2) 0.0016(18) 0.0114(18) 0.0045(17)
C10 0.026(2) 0.026(2) 0.022(2) 0.0043(19) 0.0094(17) 0.0067(18)

loop_
_atom_type_symbol
_atom_type_description
_atom_type_scat_dispersion_real
_atom_type_scat_dispersion_imag
_atom_type_scat_source
C C 0.0033 0.0016 'International Tables Vol C Tables 4.2.6.8 and 6.1.1.4'
H H 0.0000 0.0000 'International Tables Vol C Tables 4.2.6.8 and 6.1.1.4'
P P 0.1023 0.0942 'International Tables Vol C Tables 4.2.6.8 and 6.1.1.4'
Cl Cl 0.1484 0.1585 'International Tables Vol C Tables 4.2.6.8 and 6.1.1.4'
Ge Ge 0.1547 1.8001 'International Tables Vol C Tables 4.2.6.8 and 6.1.1.4'

loop_
_geom_angle_atom_site_label_1
_geom_angle_atom_site_label_2
_geom_angle_atom_site_label_3
_geom_angle
_geom_angle_site_symmetry_1
_geom_angle_site_symmetry_3
_geom_angle_publ_flag
P2 Ge1 P1 80.01(4) . . ?
P2 Ge1 Cl1 87.66(4) . . ?
P1 Ge1 Cl1 88.99(4) . . ?
P2 Ge1 Cl2 79.66(4) . . ?
P1 Ge1 Cl2 79.86(4) . . ?
Cl1 Ge1 Cl2 164.35(4) . . ?
C2 P1 C1 105.1(2) . . ?
C2 P1 C3 105.50(19) . . ?
C1 P1 C3 105.66(19) . . ?
C2 P1 Ge1 116.54(14) . . ?
C1 P1 Ge1 114.61(14) . . ?
C3 P1 Ge1 108.51(13) . . ?
C10 P2 C9 104.1(2) . . ?
C10 P2 C8 105.45(19) . . ?
C9 P2 C8 105.97(19) . . ?
C10 P2 Ge1 115.21(15) . . ?
C9 P2 Ge1 115.51(14) . . ?
C8 P2 Ge1 109.71(14) . . ?
P1 C1 H1A 109.5 . . ?
P1 C1 H1B 109.5 . . ?
H1A C1 H1B 109.5 . . ?
P1 C1 H1C 109.5 . . ?
H1A C1 H1C 109.5 . . ?
H1B C1 H1C 109.5 . . ?
P1 C2 H2A 109.5 . . ?
P1 C2 H2B 109.5 . . ?
H2A C2 H2B 109.5 . . ?
P1 C2 H2C 109.5 . . ?
H2A C2 H2C 109.5 . . ?
H2B C2 H2C 109.5 . . ?
C4 C3 C8 119.4(4) . . ?
C4 C3 P1 121.4(3) . . ?
C8 C3 P1 119.2(3) . . ?
C5 C4 C3 120.1(4) . . ?
C5 C4 H4 120.0 . . ?
C3 C4 H4 120.0 . . ?
C4 C5 C6 120.5(4) . . ?
C4 C5 H5 119.8 . . ?
C6 C5 H5 119.8 . . ?
C5 C6 C7 120.0(4) . . ?
C5 C6 H6 120.0 . . ?
C7 C6 H6 120.0 . . ?
C8 C7 C6 120.1(4) . . ?
C8 C7 H7 119.9 . . ?
C6 C7 H7 119.9 . . ?
C7 C8 C3 119.9(4) . . ?
C7 C8 P2 121.7(3) . . ?
C3 C8 P2 118.3(3) . . ?
P2 C9 H9A 109.5 . . ?
P2 C9 H9B 109.5 . . ?
H9A C9 H9B 109.5 . . ?
P2 C9 H9C 109.5 . . ?
H9A C9 H9C 109.5 . . ?
H9B C9 H9C 109.5 . . ?
P2 C10 H10A 109.5 . . ?
P2 C10 H10B 109.5 . . ?
H10A C10 H10B 109.5 . . ?
P2 C10 H10C 109.5 . . ?
H10A C10 H10C 109.5 . . ?
H10B C10 H10C 109.5 . . ?

loop_
_geom_bond_atom_site_label_1
_geom_bond_atom_site_label_2
_geom_bond_distance
_geom_bond_site_symmetry_2
_geom_bond_publ_flag
Ge1 P2 2.4390(11) . ?
Ge1 P1 2.4709(11) . ?
Ge1 Cl1 2.4942(11) . ?
Ge1 Cl2 2.7040(11) . ?
P1 C2 1.807(4) . ?
P1 C1 1.808(4) . ?
P1 C3 1.815(4) . ?
P2 C10 1.809(4) . ?
P2 C9 1.814(4) . ?
P2 C8 1.822(4) . ?
C1 H1A 0.9800 . ?
C1 H1B 0.9800 . ?
C1 H1C 0.9800 . ?
C2 H2A 0.9800 . ?
C2 H2B 0.9800 . ?
C2 H2C 0.9800 . ?
C3 C4 1.398(5) . ?
C3 C8 1.407(6) . ?
C4 C5 1.381(6) . ?
C4 H4 0.9500 . ?
C5 C6 1.390(6) . ?
C5 H5 0.9500 . ?
C6 C7 1.390(6) . ?
C6 H6 0.9500 . ?
C7 C8 1.387(6) . ?
C7 H7 0.9500 . ?
C9 H9A 0.9800 . ?
C9 H9B 0.9800 . ?
C9 H9C 0.9800 . ?
C10 H10A 0.9800 . ?
C10 H10B 0.9800 . ?
C10 H10C 0.9800 . ?
